data_4328307
loop_
_publ_author_name
'Roberto Fern\'andez de Luis'
'Jos\'e L. Mesa'
'M. Karmele Urtiaga'
'Edurne S. Larrea'
'Te\'ofilo Rojo'
'Mar\'ia I. Arriortua'

_publ_contact_author
;
   Dra. Miren Karmele Urtiaga Greaves
   Facultad de Ciencia y Tecnolog\'ia
   Dpto. de Mineralog\'ia y Petrolog\'ia 
   Universidad del Pa\'is Vasco
   Apartado 644
   48080 Bilbao
   Spain
;
_publ_contact_author_email karmele.urtiaga@ehu.es
_publ_contact_author_fax '34 4 4648500'
_publ_contact_author_phone '34 4 601000 ext 5372'
_publ_section_title
;
 Flexible and Dynamic Thermal Behavior of Self-Catenated
 [{Ni3(H2O)3(Bpa)4}(V6O18)].8H2O Constructed from 10-c Heterometallic
 Inorganic-Organic Clusters
;
_journal_name_full 'Inorganic Chemistry'
_journal_page_first 2130
_journal_page_last 2139
_journal_paper_doi 10.1021/ic201951e
_journal_volume 51
_journal_year 2012
_chemical_compound_source 'synthesis as described'
_chemical_formula_moiety 'C48 H54 N8 Ni3 O21 V6'
_chemical_formula_sum 'C48 H54 N8 Ni3 O29 V6'
_chemical_formula_weight 1688.76
_chemical_name_systematic
;
 ?
;
_space_group_IT_number 14
_symmetry_cell_setting monoclinic
_symmetry_Int_Tables_number 14
_symmetry_space_group_name_Hall '-P 2ybc'
_symmetry_space_group_name_H-M 'P 1 21/c 1'
_atom_sites_solution_hydrogens geom
_atom_sites_solution_primary direct
_atom_sites_solution_secondary difmap
_audit_conform_dict_location ftp://ftp.iucr.org/pub/cif_core.dic
_audit_conform_dict_name cif_core.dic
_audit_conform_dict_version 2.3
_audit_creation_date 2010-03-12T12:04:22-00:00
_audit_creation_method 'WinGX routine CIF_UPDATE'
_cell_angle_alpha 90
_cell_angle_beta 112.3880(10)
_cell_angle_gamma 90
_cell_formula_units_Z 4
_cell_length_a 13.5536(2)
_cell_length_b 19.0463(2)
_cell_length_c 27.7435(3)
_cell_measurement_reflns_used 20529
_cell_measurement_temperature 293(2)
_cell_measurement_theta_max 73.8607
_cell_measurement_theta_min 2.8851
_cell_volume 6622.05(15)
_computing_cell_refinement
;
        CrysAlisPro, Oxford Diffraction Ltd.,
        Version 1.171.33.32 (release 27-01-2009 CrysAlis171 .NET)
        (compiled Jan 27 2009,14:17:37)
;
_computing_data_collection
;
        CrysAlisPro, Oxford Diffraction Ltd.,
        Version 1.171.33.32 (release 27-01-2009 CrysAlis171 .NET)
        (compiled Jan 27 2009,14:17:37)
;
_computing_data_reduction
;
        CrysAlisPro, Oxford Diffraction Ltd.,
        Version 1.171.33.32 (release 27-01-2009 CrysAlis171 .NET)
        (compiled Jan 27 2009,14:17:37)
;
_computing_structure_refinement 'SHELXL-97 (Sheldrick, 1997)'
_diffrn_ambient_temperature 293(2)
_diffrn_detector_area_resol_mean 8.264
_diffrn_measured_fraction_theta_full 0.994
_diffrn_measured_fraction_theta_max 0.994
_diffrn_measurement_device_type 'Goniometer Xcalibur, detector: Onyx (Nova)'
_diffrn_measurement_method '\w scans'
_diffrn_orient_matrix_UB_11 -0.0589482398
_diffrn_orient_matrix_UB_12 -0.028522269
_diffrn_orient_matrix_UB_13 -0.0501598447
_diffrn_orient_matrix_UB_21 0.0920176443
_diffrn_orient_matrix_UB_22 -0.0416466136
_diffrn_orient_matrix_UB_23 -0.012177554
_diffrn_orient_matrix_UB_31 -0.0339007723
_diffrn_orient_matrix_UB_32 -0.0631307749
_diffrn_orient_matrix_UB_33 0.0306844312
_diffrn_radiation_monochromator graphite
_diffrn_radiation_type CuK\a
_diffrn_radiation_wavelength 1.5418
_diffrn_reflns_av_R_equivalents 0.0613
_diffrn_reflns_av_unetI/netI 0.0535
_diffrn_reflns_limit_h_max 16
_diffrn_reflns_limit_h_min -16
_diffrn_reflns_limit_k_max 23
_diffrn_reflns_limit_k_min -16
_diffrn_reflns_limit_l_max 34
_diffrn_reflns_limit_l_min -34
_diffrn_reflns_number 50933
_diffrn_reflns_theta_full 74.02
_diffrn_reflns_theta_max 74.02
_diffrn_reflns_theta_min 2.89
_exptl_absorpt_coefficient_mu 8.446
_exptl_absorpt_correction_T_max 1
_exptl_absorpt_correction_T_min 0.50677
_exptl_absorpt_correction_type analytical
_exptl_absorpt_process_details
;
X-RED (Stoe & Cie, March 2001 Revision 1.22) and
X-SHAPE (Stoe & Cie, October 1999, Revision 1.06)
Analytical numeric absorption correction using a multifaceted crystal
model based on expressions derived by R.C. Clark & J.S. Reid.
(Clark, R. C. & Reid, J. S. (1995). Acta Cryst. A51, 887-897)
;
_exptl_crystal_density_diffrn 1.694
_exptl_crystal_F_000 3408
_exptl_crystal_size_max 0.1207
_exptl_crystal_size_mid 0.0533
_exptl_crystal_size_min 0.0269
_refine_diff_density_max 1.176
_refine_diff_density_min -1.09
_refine_diff_density_rms 0.12
_refine_ls_extinction_method none
_refine_ls_goodness_of_fit_ref 0.995
_refine_ls_hydrogen_treatment mixed
_refine_ls_matrix_type full
_refine_ls_number_parameters 862
_refine_ls_number_reflns 13347
_refine_ls_number_restraints 29
_refine_ls_restrained_S_all 0.996
_refine_ls_R_factor_all 0.0731
_refine_ls_R_factor_gt 0.0558
_refine_ls_shift/su_max 0.001
_refine_ls_shift/su_mean 0
_refine_ls_structure_factor_coef Fsqd
_refine_ls_weighting_details 'calc w=1/[\s^2^(Fo^2^)+(0.1011P)^2^+0.0000P] where P=(Fo^2^+2Fc^2^)/3'
_refine_ls_weighting_scheme calc
_refine_ls_wR_factor_gt 0.1359
_refine_ls_wR_factor_ref 0.1446
_reflns_number_gt 10278
_reflns_number_total 13347
_reflns_threshold_expression >2sigma(I)
_cod_data_source_file ic201951e_si_002.cif
_cod_data_source_block '[{Ni3(H2O)3(Bpa)4}(V6O18)]_8H2O'
_cod_original_cell_volume 6622.05(14)
_cod_database_code 4328307

loop_
_symmetry_equiv_pos_as_xyz
'x, y, z'
'-x, y+1/2, -z+1/2'
'-x, -y, -z'
'x, -y-1/2, z-1/2'

loop_
_atom_site_label
_atom_site_type_symbol
_atom_site_fract_x
_atom_site_fract_y
_atom_site_fract_z
_atom_site_U_iso_or_equiv
_atom_site_adp_type
_atom_site_occupancy
_atom_site_symmetry_multiplicity
_atom_site_calc_flag
_atom_site_refinement_flags
_atom_site_disorder_assembly
_atom_site_disorder_group
N1A N 0.8953(6) 0.2266(5) -0.0542(4) 0.0344(12) Uani 0.590(10) 1 d PD A 1
C1A C 0.8054(7) 0.1974(4) -0.0535(4) 0.0344(12) Uani 0.590(10) 1 d PD A 1
H1A H 0.7642 0.2228 -0.0394 0.041 Uiso 0.590(10) 1 calc PR A 1
C2A C 0.7725(7) 0.1312(4) -0.0730(4) 0.0344(12) Uani 0.590(10) 1 d PD A 1
H2A H 0.71 0.1126 -0.0719 0.041 Uiso 0.590(10) 1 calc PR A 1
C3A C 0.8326(7) 0.0920(4) -0.0945(3) 0.0344(12) Uani 0.590(10) 1 d PD A 1
C4A C 0.9279(7) 0.1219(4) -0.0949(3) 0.0344(12) Uani 0.590(10) 1 d PD A 1
H4A H 0.9708 0.0972 -0.1083 0.041 Uiso 0.590(10) 1 calc PR A 1
C5A C 0.9562(8) 0.1896(4) -0.0745(4) 0.0344(12) Uani 0.590(10) 1 d PD A 1
H5A H 1.0183 0.2098 -0.075 0.041 Uiso 0.590(10) 1 calc PR A 1
N1B N 0.8713(9) 0.2298(6) -0.0500(5) 0.0273(15) Uani 0.410(10) 1 d PD A 2
C1B C 0.7792(9) 0.2078(6) -0.0452(4) 0.0273(15) Uani 0.410(10) 1 d PD A 2
H1B H 0.75 0.236 -0.0267 0.033 Uiso 0.410(10) 1 calc PR A 2
C2B C 0.7275(9) 0.1461(5) -0.0662(4) 0.0273(15) Uani 0.410(10) 1 d PD A 2
H2B H 0.6652 0.1337 -0.0617 0.033 Uiso 0.410(10) 1 calc PR A 2
C3B C 0.7689(9) 0.1027(5) -0.0942(4) 0.0273(15) Uani 0.410(10) 1 d PD A 2
C4B C 0.8646(9) 0.1245(5) -0.0986(4) 0.0273(15) Uani 0.410(10) 1 d PD A 2
H4B H 0.8953 0.0969 -0.1167 0.033 Uiso 0.410(10) 1 calc PR A 2
C5B C 0.9131(10) 0.1871(5) -0.0759(4) 0.0273(15) Uani 0.410(10) 1 d PD A 2
H5B H 0.9769 0.1999 -0.0788 0.033 Uiso 0.410(10) 1 calc PR A 2
C6A C 0.7954(8) 0.0211(5) -0.1205(5) 0.061(3) Uani 0.590(10) 1 d PD A 1
H6A1 H 0.847 0.0046 -0.1344 0.073 Uiso 0.590(10) 1 calc PR A 1
H6A2 H 0.795 -0.0122 -0.0941 0.073 Uiso 0.590(10) 1 calc PR A 1
C6B C 0.7204(13) 0.0304(7) -0.1114(6) 0.060(5) Uani 0.410(10) 1 d PD A 2
H6B1 H 0.773 -0.0052 -0.0938 0.072 Uiso 0.410(10) 1 calc PR A 2
H6B2 H 0.6602 0.0243 -0.1011 0.072 Uiso 0.410(10) 1 calc PR A 2
C7 C 0.6874(4) 0.0208(3) -0.1635(3) 0.0483(14) Uani 1 1 d D . .
H7A H 0.684 0.0563 -0.1892 0.058 Uiso 1 1 calc R A 1
H7B H 0.6332 0.0314 -0.1497 0.058 Uiso 1 1 calc R A 1
C8 C 0.6302(3) -0.1733(2) -0.18841(16) 0.0242(8) Uiso 1 1 d . A .
H8 H 0.6127 -0.2113 -0.1721 0.029 Uiso 1 1 calc R . .
C9 C 0.6431(4) -0.1085(2) -0.16465(18) 0.0337(10) Uani 1 1 d . . .
H9 H 0.6352 -0.1035 -0.133 0.04 Uiso 1 1 calc R A .
C10 C 0.6680(4) -0.0507(2) -0.18838(19) 0.0343(10) Uani 1 1 d . A .
C11 C 0.6798(4) -0.0624(2) -0.23585(17) 0.0299(9) Uani 1 1 d . . .
H11 H 0.6972 -0.0254 -0.253 0.036 Uiso 1 1 calc R A .
C12 C 0.6656(3) -0.12925(19) -0.25718(16) 0.0217(7) Uani 1 1 d . A .
H12 H 0.6731 -0.136 -0.2888 0.026 Uiso 1 1 calc R . .
C13 C 0.3976(3) 0.7548(2) -0.30452(16) 0.0260(8) Uani 1 1 d . . .
H13 H 0.4184 0.7835 -0.3261 0.031 Uiso 1 1 calc R . .
C14 C 0.2912(3) 0.7559(3) -0.30955(17) 0.0340(10) Uani 1 1 d . . .
H14 H 0.2422 0.7845 -0.3344 0.041 Uiso 1 1 calc R . .
C15 C 0.2589(3) 0.7141(2) -0.27716(16) 0.0263(8) Uani 1 1 d . . .
C16 C 0.3359(3) 0.6751(2) -0.24034(19) 0.0305(9) Uani 1 1 d . . .
H16 H 0.3185 0.6485 -0.2166 0.037 Uiso 1 1 calc R . .
C17 C 0.4395(3) 0.6751(2) -0.23829(17) 0.0226(8) Uani 1 1 d . . .
H17 H 0.4896 0.6467 -0.2138 0.027 Uiso 1 1 calc R . .
C18 C 0.1432(3) 0.7099(3) -0.28388(17) 0.0306(9) Uani 1 1 d . . .
H18A H 0.1207 0.6612 -0.289 0.037 Uiso 1 1 calc R . .
H18B H 0.1005 0.7355 -0.3151 0.037 Uiso 1 1 calc R . .
C19 C 0.1213(3) 0.7391(3) -0.23791(17) 0.0322(10) Uani 1 1 d . . .
H19A H 0.1657 0.7145 -0.2065 0.039 Uiso 1 1 calc R . .
H19B H 0.1414 0.7883 -0.2335 0.039 Uiso 1 1 calc R . .
C20 C -0.1315(3) 0.7431(2) -0.20993(14) 0.0189(7) Uani 1 1 d . . .
H20 H -0.1507 0.7543 -0.182 0.023 Uiso 1 1 calc R . .
C21 C -0.0255(3) 0.7491(2) -0.20326(15) 0.0228(8) Uani 1 1 d . . .
H21 H 0.0248 0.7643 -0.1716 0.027 Uiso 1 1 calc R . .
C22 C 0.0055(3) 0.7325(2) -0.24414(16) 0.0245(8) Uani 1 1 d . . .
C23 C -0.0743(3) 0.7111(2) -0.29087(16) 0.0256(8) Uani 1 1 d . . .
H23 H -0.0575 0.7001 -0.3195 0.031 Uiso 1 1 calc R . .
C24 C -0.1785(3) 0.7066(2) -0.29425(15) 0.0204(7) Uani 1 1 d . . .
H24 H -0.2307 0.6922 -0.3257 0.024 Uiso 1 1 calc R . .
C25 C 1.1361(3) 0.5821(2) 0.11709(17) 0.0258(8) Uani 1 1 d . . .
H25 H 1.1852 0.5684 0.1029 0.031 Uiso 1 1 calc R . .
C26 C 1.1428(3) 0.5523(2) 0.16341(16) 0.0259(8) Uani 1 1 d . . .
H26 H 1.1952 0.519 0.1796 0.031 Uiso 1 1 calc R . .
C27 C 1.0712(3) 0.5718(2) 0.18628(15) 0.0243(8) Uani 1 1 d . . .
C28 C 0.9935(3) 0.6207(2) 0.15876(17) 0.0285(9) Uani 1 1 d . . .
H28 H 0.9429 0.6348 0.1718 0.034 Uiso 1 1 calc R . .
C29 C 0.9911(3) 0.6481(2) 0.11239(17) 0.0283(9) Uani 1 1 d . . .
H29 H 0.9381 0.6805 0.0949 0.034 Uiso 1 1 calc R . .
C30 C 1.0738(3) 0.5383(2) 0.23583(16) 0.0281(9) Uani 1 1 d . . .
H30A H 1.0272 0.564 0.2488 0.034 Uiso 1 1 calc R . .
H30B H 1.1457 0.5407 0.262 0.034 Uiso 1 1 calc R . .
C31 C 1.0378(3) 0.4606(2) 0.22700(16) 0.0267(8) Uani 1 1 d . . .
H31A H 1.0893 0.4335 0.2182 0.032 Uiso 1 1 calc R . .
H31B H 1.0351 0.4414 0.2589 0.032 Uiso 1 1 calc R . .
C32 C 0.7384(3) 0.4674(2) 0.15095(15) 0.0249(8) Uani 1 1 d . . .
H32 H 0.6772 0.4763 0.1575 0.03 Uiso 1 1 calc R . .
C33 C 0.8366(3) 0.4686(3) 0.19217(15) 0.0298(9) Uani 1 1 d . . .
H33 H 0.8403 0.4788 0.2256 0.036 Uiso 1 1 calc R . .
C34 C 0.9299(3) 0.4545(2) 0.18382(15) 0.0223(7) Uani 1 1 d . . .
C35 C 0.9187(3) 0.4400(2) 0.13301(16) 0.0237(8) Uani 1 1 d . . .
H35 H 0.9784 0.43 0.1255 0.028 Uiso 1 1 calc R . .
C36 C 0.8180(3) 0.4405(2) 0.09343(15) 0.0207(7) Uani 1 1 d . . .
H36 H 0.8124 0.4313 0.0596 0.025 Uiso 1 1 calc R . .
C37 C 0.6612(3) 0.2950(2) 0.06161(15) 0.0205(7) Uani 1 1 d . . .
H37 H 0.7166 0.3144 0.054 0.025 Uiso 1 1 calc R . .
C38 C 0.6672(3) 0.2245(2) 0.07534(16) 0.0259(8) Uani 1 1 d . . .
H38 H 0.7259 0.1977 0.0771 0.031 Uiso 1 1 calc R . .
C39 C 0.5851(3) 0.1943(2) 0.08635(16) 0.0232(8) Uani 1 1 d . . .
C40 C 0.5011(3) 0.2374(2) 0.08398(16) 0.0228(8) Uani 1 1 d . . .
H40 H 0.4451 0.2195 0.0918 0.027 Uiso 1 1 calc R . .
C41 C 0.5003(3) 0.30685(19) 0.07004(14) 0.0188(7) Uani 1 1 d . . .
H41 H 0.4425 0.3346 0.0683 0.023 Uiso 1 1 calc R . .
C42 C 0.5850(4) 0.1172(2) 0.09971(18) 0.0312(9) Uani 1 1 d . . .
H42A H 0.5129 0.099 0.0838 0.037 Uiso 1 1 calc R . .
H42B H 0.6292 0.0915 0.0853 0.037 Uiso 1 1 calc R . .
C43 C 0.6260(3) 0.1050(2) 0.15767(17) 0.0279(8) Uani 1 1 d . . .
H43A H 0.5869 0.1351 0.1724 0.033 Uiso 1 1 calc R . .
H43B H 0.7004 0.1188 0.1728 0.033 Uiso 1 1 calc R . .
C44 C 0.6098(4) -0.0945(2) 0.15832(16) 0.0241(8) Uani 1 1 d . . .
H44 H 0.6046 -0.1316 0.1357 0.029 Uiso 1 1 calc R . .
C45 C 0.6125(4) -0.0270(2) 0.14103(17) 0.0335(10) Uani 1 1 d . . .
H45 H 0.6116 -0.0195 0.1077 0.04 Uiso 1 1 calc R . .
C46 C 0.6165(4) 0.0301(2) 0.17310(16) 0.0264(8) Uani 1 1 d . . .
C47 C 0.6123(3) 0.0149(2) 0.22101(15) 0.0234(8) Uani 1 1 d . . .
H47 H 0.6091 0.051 0.2429 0.028 Uiso 1 1 calc R . .
C48 C 0.6129(3) -0.05421(19) 0.23632(14) 0.0189(7) Uani 1 1 d . . .
H48 H 0.6122 -0.063 0.2692 0.023 Uiso 1 1 calc R . .
N2 N 0.6415(2) -0.18443(15) -0.23397(12) 0.0174(6) Uani 1 1 d . . .
N3 N 0.4706(2) 0.71408(15) -0.26997(11) 0.0144(5) Uani 1 1 d . . .
N4 N -0.2082(2) 0.72184(15) -0.25472(12) 0.0157(6) Uani 1 1 d . . .
N5 N 1.0617(3) 0.63012(18) 0.09126(13) 0.0247(7) Uani 1 1 d . . .
N6 N 0.7286(2) 0.45366(15) 0.10166(12) 0.0171(6) Uani 1 1 d . . .
N7 N 0.5789(2) 0.33633(15) 0.05885(12) 0.0159(6) Uani 1 1 d . . .
N8 N 0.6144(2) -0.10911(15) 0.20661(11) 0.0133(5) Uani 1 1 d . . .
O1 O 0.41360(19) 0.25391(12) -0.16176(9) 0.0151(5) Uani 1 1 d . . .
O2 O 0.67928(19) 0.67212(12) -0.19033(10) 0.0158(5) Uani 1 1 d . . .
O3 O 0.3873(2) 0.36356(15) -0.10634(11) 0.0274(6) Uani 1 1 d . . .
O4 O 0.3972(3) 0.22799(18) -0.06558(13) 0.0410(8) Uani 1 1 d . . .
O5 O 0.8667(2) 0.63150(14) -0.11675(11) 0.0205(5) Uani 1 1 d . . .
O6 O 0.6802(2) 0.57789(17) -0.11008(11) 0.0300(7) Uani 1 1 d . . .
O7 O 0.4879(2) 0.52711(14) -0.18549(10) 0.0223(5) Uani 1 1 d . . .
O8 O 0.6219(2) 0.42916(16) -0.11529(10) 0.0246(6) Uani 1 1 d . . .
O9 O 0.6387(2) 0.42078(14) -0.01158(10) 0.0214(5) Uani 1 1 d . . .
O10 O 0.4967(2) 0.46547(13) 0.08709(10) 0.0172(5) Uani 1 1 d . . .
O11 O 0.5855(2) 0.29647(15) -0.07181(11) 0.0278(6) Uani 1 1 d . . .
O12 O 0.7865(2) 0.35787(16) -0.03879(11) 0.0274(6) Uani 1 1 d . A .
O13 O 0.9057(3) 0.70357(17) 0.00273(13) 0.0364(7) Uani 1 1 d . . .
O15 O 0.7337(3) 0.7824(3) 0.00340(15) 0.0575(12) Uani 1 1 d . . .
O16 O 0.7346(2) 0.72665(17) -0.09189(11) 0.0301(7) Uani 1 1 d . . .
O17 O 0.2147(3) 0.14354(19) -0.09635(13) 0.0424(8) Uani 1 1 d . . .
O18 O 0.3876(3) 0.10212(19) -0.01666(17) 0.0479(9) Uani 1 1 d . . .
O1W O 0.9445(2) 0.29567(15) 0.05234(11) 0.0271(6) Uani 1 1 d D A .
O2W O 0.9949(4) 0.42230(18) 0.01656(13) 0.0533(12) Uani 1 1 d D A .
O3W O 0.5745(2) 0.55184(13) 0.02230(10) 0.0205(5) Uani 1 1 d D . .
V1A V 0.81686(5) 0.76456(4) -0.02995(3) 0.0162(2) Uani 0.898(3) 1 d PU B 1
O14A O 0.8748(3) 0.8359(2) -0.03719(16) 0.0398(9) Uani 0.898(3) 1 d P B 1
V1B V 0.7793(5) 0.7025(3) -0.0163(2) 0.0178(17) Uiso 0.102(3) 1 d PU B 2
O14B O 0.7318(19) 0.6387(13) 0.0028(10) 0.0178(17) Uiso 0.102(3) 1 d P B 2
V2 V 0.74227(4) 0.65092(3) -0.12856(2) 0.01447(13) Uani 1 1 d . B .
V3 V 0.56826(5) 0.51760(3) -0.12549(2) 0.01672(14) Uani 1 1 d . . .
V4 V 0.65895(5) 0.37677(3) -0.05806(2) 0.01877(14) Uani 1 1 d . . .
V5 V 0.44210(5) 0.28634(3) -0.10271(2) 0.01589(13) Uani 1 1 d . . .
V6 V 0.31526(6) 0.17011(4) -0.04580(3) 0.02742(17) Uani 1 1 d . . .
Ni1 Ni 0.93950(6) 0.32556(3) -0.02140(3) 0.02322(16) Uani 1 1 d . . .
Ni2 Ni 0.57942(5) 0.44251(3) 0.04277(2) 0.01463(13) Uani 1 1 d . . .
Ni3 Ni 0.63010(4) 0.71402(3) -0.26420(2) 0.01084(13) Uani 1 1 d . . .
O4W O 1.0224(4) 0.8390(2) -0.08480(19) 0.0583(11) Uani 1 1 d . . .
O5W O 0.7610(4) 0.5800(3) 0.0010(2) 0.0743(14) Uiso 1 1 d . . .
O6W O 0.9140(6) 0.9686(4) 0.0261(3) 0.0449(17) Uiso 0.5 1 d P . .
O7W O 0.9118(8) 0.9738(5) -0.0089(4) 0.065(2) Uiso 0.5 1 d P . .
O8W O 0.8383(6) 0.5332(4) -0.0145(3) 0.0484(18) Uiso 0.5 1 d P B .
O9W O 0.7419(8) 0.6271(5) 0.0412(4) 0.065(2) Uiso 0.5 1 d P B .
O10W O 0.9495(10) -0.0553(7) -0.1789(5) 0.088(3) Uiso 0.5 1 d P . .
O11W O 0.4223(7) -0.1287(4) 0.0316(3) 0.0506(18) Uiso 0.5 1 d P . .
O12W O 0.2829(7) -0.0234(5) -0.0214(4) 0.055(2) Uiso 0.5 1 d P . .
O13W O 0.1498(8) -0.0781(5) -0.1195(4) 0.064(2) Uiso 0.5 1 d P . .
O14W O 0.1827(6) -0.0580(4) -0.0432(3) 0.0451(17) Uiso 0.5 1 d P . .
O15W O 0.4027(5) -0.0396(4) 0.0104(3) 0.0366(14) Uiso 0.5 1 d P . .
O16W O 0.1448(7) 0.0068(5) -0.1360(4) 0.054(2) Uiso 0.5 1 d P . .
O17W O 0.0521(7) 0.0533(4) -0.1362(3) 0.0505(18) Uiso 0.5 1 d P . .
H3WA H 0.583(5) 0.578(3) 0.0519(18) 0.070(9) Uiso 1 1 d D . .
H3WB H 0.628(4) 0.574(3) 0.016(3) 0.070(9) Uiso 1 1 d D . .
H1WA H 0.999(4) 0.314(3) 0.0809(18) 0.070(9) Uiso 1 1 d D . .
H1WB H 0.947(5) 0.2519(16) 0.065(2) 0.070(9) Uiso 1 1 d D . .
H2WA H 1.049(4) 0.423(4) 0.0486(14) 0.070(9) Uiso 1 1 d D . .
H2WB H 0.956(4) 0.457(3) 0.021(3) 0.070(9) Uiso 1 1 d D . .

loop_
_atom_site_aniso_label
_atom_site_aniso_U_11
_atom_site_aniso_U_22
_atom_site_aniso_U_33
_atom_site_aniso_U_23
_atom_site_aniso_U_13
_atom_site_aniso_U_12
N1A 0.031(2) 0.0270(17) 0.038(2) -0.0133(14) 0.0060(15) -0.0011(14)
C1A 0.031(2) 0.0270(17) 0.038(2) -0.0133(14) 0.0060(15) -0.0011(14)
C2A 0.031(2) 0.0270(17) 0.038(2) -0.0133(14) 0.0060(15) -0.0011(14)
C3A 0.031(2) 0.0270(17) 0.038(2) -0.0133(14) 0.0060(15) -0.0011(14)
C4A 0.031(2) 0.0270(17) 0.038(2) -0.0133(14) 0.0060(15) -0.0011(14)
C5A 0.031(2) 0.0270(17) 0.038(2) -0.0133(14) 0.0060(15) -0.0011(14)
N1B 0.035(3) 0.024(2) 0.020(2) -0.0108(17) 0.007(2) -0.001(2)
C1B 0.035(3) 0.024(2) 0.020(2) -0.0108(17) 0.007(2) -0.001(2)
C2B 0.035(3) 0.024(2) 0.020(2) -0.0108(17) 0.007(2) -0.001(2)
C3B 0.035(3) 0.024(2) 0.020(2) -0.0108(17) 0.007(2) -0.001(2)
C4B 0.035(3) 0.024(2) 0.020(2) -0.0108(17) 0.007(2) -0.001(2)
C5B 0.035(3) 0.024(2) 0.020(2) -0.0108(17) 0.007(2) -0.001(2)
C6A 0.043(5) 0.030(4) 0.092(9) -0.022(5) 0.007(5) -0.005(4)
C6B 0.057(9) 0.041(7) 0.084(12) -0.045(8) 0.030(8) -0.021(6)
C7 0.041(3) 0.031(2) 0.066(4) -0.009(3) 0.014(3) 0.001(2)
C9 0.048(3) 0.024(2) 0.026(2) -0.0074(18) 0.0113(19) -0.0007(18)
C10 0.040(2) 0.022(2) 0.033(2) -0.0028(18) 0.0044(19) -0.0002(17)
C11 0.036(2) 0.0171(18) 0.026(2) 0.0029(16) 0.0002(17) -0.0060(16)
C12 0.0231(17) 0.0164(17) 0.0212(18) 0.0024(15) 0.0035(14) -0.0014(13)
C13 0.0133(16) 0.044(2) 0.0233(19) 0.0157(18) 0.0098(14) 0.0076(16)
C14 0.0160(18) 0.060(3) 0.027(2) 0.022(2) 0.0093(16) 0.0138(18)
C15 0.0150(17) 0.043(2) 0.0222(19) 0.0059(18) 0.0082(15) 0.0029(16)
C16 0.0218(19) 0.036(2) 0.038(2) 0.017(2) 0.0161(18) 0.0027(16)
C17 0.0131(16) 0.0248(18) 0.032(2) 0.0090(16) 0.0102(15) 0.0013(13)
C18 0.0173(18) 0.050(3) 0.025(2) 0.0041(19) 0.0081(15) 0.0013(17)
C19 0.0168(18) 0.054(3) 0.027(2) 0.001(2) 0.0091(16) 0.0015(17)
C20 0.0146(16) 0.0256(18) 0.0163(17) 0.0013(15) 0.0057(13) -0.0019(13)
C21 0.0151(17) 0.033(2) 0.0185(17) -0.0009(16) 0.0045(14) -0.0026(14)
C22 0.0160(17) 0.035(2) 0.0215(19) 0.0033(17) 0.0061(15) -0.0003(15)
C23 0.0193(18) 0.040(2) 0.0183(18) -0.0024(17) 0.0082(15) 0.0015(16)
C24 0.0130(16) 0.0297(19) 0.0170(17) 0.0015(15) 0.0041(13) 0.0013(13)
C25 0.0202(18) 0.031(2) 0.026(2) 0.0041(17) 0.0082(15) 0.0004(15)
C26 0.0203(17) 0.032(2) 0.0220(19) 0.0037(17) 0.0038(15) 0.0006(15)
C27 0.0208(18) 0.0288(19) 0.0189(18) -0.0054(16) 0.0026(14) -0.0061(15)
C28 0.0264(19) 0.032(2) 0.025(2) -0.0067(18) 0.0074(16) 0.0010(16)
C29 0.0245(19) 0.030(2) 0.025(2) -0.0030(17) 0.0037(16) 0.0050(16)
C30 0.0254(19) 0.038(2) 0.0192(19) -0.0038(17) 0.0066(15) -0.0092(17)
C31 0.0209(18) 0.034(2) 0.0219(19) 0.0032(17) 0.0048(15) -0.0030(16)
C32 0.0156(16) 0.044(2) 0.0154(17) -0.0029(17) 0.0063(14) -0.0014(16)
C33 0.0207(18) 0.057(3) 0.0130(17) -0.0012(18) 0.0076(15) -0.0037(18)
C34 0.0199(17) 0.0270(19) 0.0187(18) 0.0048(16) 0.0058(14) -0.0002(14)
C35 0.0211(18) 0.0251(19) 0.027(2) -0.0071(16) 0.0112(16) -0.0026(14)
C36 0.0212(17) 0.0261(18) 0.0163(17) -0.0050(15) 0.0090(14) -0.0040(14)
C37 0.0225(17) 0.0193(17) 0.0213(18) 0.0029(15) 0.0101(15) 0.0029(14)
C38 0.033(2) 0.0210(18) 0.027(2) 0.0068(16) 0.0150(17) 0.0104(16)
C39 0.032(2) 0.0160(17) 0.0231(19) 0.0068(15) 0.0119(16) 0.0042(15)
C40 0.0297(19) 0.0164(17) 0.0256(19) 0.0041(15) 0.0141(16) 0.0002(14)
C41 0.0227(17) 0.0164(16) 0.0181(17) 0.0017(14) 0.0085(14) -0.0014(13)
C42 0.046(3) 0.0185(19) 0.033(2) 0.0055(17) 0.020(2) 0.0058(17)
C43 0.031(2) 0.0241(19) 0.025(2) 0.0022(17) 0.0066(16) -0.0009(16)
C44 0.045(2) 0.0142(17) 0.0192(18) -0.0005(15) 0.0188(17) 0.0009(15)
C45 0.061(3) 0.024(2) 0.021(2) 0.0057(17) 0.021(2) 0.0033(19)
C46 0.037(2) 0.0201(18) 0.0210(19) -0.0004(16) 0.0097(16) 0.0008(16)
C47 0.040(2) 0.0151(17) 0.0190(18) -0.0033(15) 0.0152(16) 0.0014(15)
C48 0.0274(18) 0.0155(16) 0.0149(16) 0.0009(14) 0.0095(14) 0.0013(13)
N2 0.0174(14) 0.0151(14) 0.0173(14) -0.0024(12) 0.0038(11) -0.0024(11)
N3 0.0137(13) 0.0158(13) 0.0136(13) -0.0024(11) 0.0049(11) -0.0001(10)
N4 0.0146(13) 0.0178(14) 0.0155(14) 0.0014(12) 0.0068(11) -0.0001(11)
N5 0.0254(16) 0.0270(17) 0.0152(15) -0.0020(13) 0.0004(13) -0.0006(13)
N6 0.0215(14) 0.0156(14) 0.0156(14) 0.0004(12) 0.0088(12) -0.0019(11)
N7 0.0200(14) 0.0133(13) 0.0139(13) 0.0027(11) 0.0060(11) 0.0019(11)
N8 0.0160(13) 0.0128(13) 0.0104(13) 0.0003(11) 0.0042(10) -0.0014(10)
O1 0.0171(11) 0.0160(11) 0.0128(11) -0.0026(9) 0.0065(9) -0.0017(9)
O2 0.0188(12) 0.0146(11) 0.0130(11) -0.0002(9) 0.0050(9) 0.0000(9)
O3 0.0352(15) 0.0213(13) 0.0210(14) -0.0069(11) 0.0052(12) 0.0072(11)
O4 0.071(2) 0.0341(17) 0.0312(17) -0.0061(14) 0.0340(18) -0.0168(16)
O5 0.0162(12) 0.0235(13) 0.0206(13) -0.0056(11) 0.0057(10) -0.0001(10)
O6 0.0227(13) 0.0443(17) 0.0203(14) 0.0141(13) 0.0050(11) -0.0062(12)
O7 0.0229(13) 0.0271(13) 0.0149(12) 0.0029(11) 0.0051(10) 0.0011(10)
O8 0.0276(14) 0.0342(15) 0.0131(12) 0.0047(11) 0.0089(10) 0.0098(11)
O9 0.0328(14) 0.0193(12) 0.0124(12) -0.0015(10) 0.0089(11) -0.0067(10)
O10 0.0244(12) 0.0140(11) 0.0142(11) -0.0015(10) 0.0084(10) -0.0029(9)
O11 0.0279(14) 0.0265(14) 0.0218(14) -0.0077(12) 0.0014(11) 0.0023(11)
O12 0.0290(14) 0.0314(15) 0.0188(13) 0.0058(12) 0.0055(11) 0.0011(12)
O13 0.0384(17) 0.0325(16) 0.0230(15) -0.0030(13) -0.0056(13) 0.0065(13)
O15 0.042(2) 0.101(3) 0.037(2) -0.044(2) 0.0233(17) -0.021(2)
O16 0.0254(14) 0.0447(17) 0.0145(13) -0.0069(13) 0.0012(11) 0.0139(13)
O17 0.062(2) 0.0435(19) 0.0242(16) -0.0084(15) 0.0186(16) -0.0147(17)
O18 0.047(2) 0.0354(18) 0.059(2) 0.0087(18) 0.0179(18) -0.0083(16)
O1W 0.0282(14) 0.0243(14) 0.0195(13) -0.0017(12) -0.0014(11) 0.0003(11)
O2W 0.092(3) 0.0211(16) 0.0197(16) -0.0018(13) -0.0094(18) 0.0121(17)
O3W 0.0363(15) 0.0126(11) 0.0101(11) 0.0011(9) 0.0061(10) 0.0003(10)
V1A 0.0185(3) 0.0182(3) 0.0122(3) 0.0001(3) 0.0062(3) 0.0005(2)
O14A 0.040(2) 0.0326(18) 0.037(2) 0.0109(16) 0.0045(16) -0.0112(15)
V2 0.0124(3) 0.0213(3) 0.0093(3) 0.0010(2) 0.0038(2) 0.0003(2)
V3 0.0174(3) 0.0222(3) 0.0108(3) 0.0034(2) 0.0057(2) -0.0004(2)
V4 0.0237(3) 0.0215(3) 0.0095(3) -0.0010(2) 0.0046(2) -0.0004(2)
V5 0.0237(3) 0.0126(3) 0.0121(3) -0.0030(2) 0.0075(2) -0.0019(2)
V6 0.0424(4) 0.0278(3) 0.0200(3) -0.0054(3) 0.0207(3) -0.0092(3)
Ni1 0.0287(3) 0.0169(3) 0.0137(3) -0.0026(2) -0.0036(3) 0.0013(2)
Ni2 0.0223(3) 0.0112(3) 0.0099(3) 0.0005(2) 0.0057(2) -0.0004(2)
Ni3 0.0113(3) 0.0111(3) 0.0103(3) 0.0003(2) 0.0043(2) 0.0001(2)
O4W 0.069(3) 0.045(2) 0.065(3) 0.021(2) 0.030(2) -0.0043(19)

loop_
_atom_type_symbol
_atom_type_description
_atom_type_scat_dispersion_real
_atom_type_scat_dispersion_imag
_atom_type_scat_source
C C 0.0181 0.0091 'International Tables Vol C Tables 4.2.6.8 and 6.1.1.4'
H H 0 0 'International Tables Vol C Tables 4.2.6.8 and 6.1.1.4'
N N 0.0311 0.018 'International Tables Vol C Tables 4.2.6.8 and 6.1.1.4'
O O 0.0492 0.0322 'International Tables Vol C Tables 4.2.6.8 and 6.1.1.4'
V V 0.0687 2.1097 'International Tables Vol C Tables 4.2.6.8 and 6.1.1.4'
Ni Ni -3.0029 0.5091 'International Tables Vol C Tables 4.2.6.8 and 6.1.1.4'

loop_
_geom_angle_atom_site_label_1
_geom_angle_atom_site_label_2
_geom_angle_atom_site_label_3
_geom_angle
_geom_angle_site_symmetry_1
_geom_angle_site_symmetry_3
C1A N1A C5A 119.2(7) . .
C1A N1A Ni1 118.6(6) . .
C5A N1A Ni1 122.1(6) . .
N1A C1A C2A 122.1(9) . .
C1A C2A C3A 120.3(8) . .
C2A C3A C4A 118.0(7) . .
C2A C3A C6A 122.4(8) . .
C4A C3A C6A 119.4(8) . .
C5A C4A C3A 118.6(8) . .
N1A C5A C4A 121.8(9) . .
C5B N1B C1B 116.9(10) . .
C5B N1B Ni1 121.4(8) . .
C1B N1B Ni1 121.6(7) . .
N1B C1B C2B 123.7(10) . .
C1B C2B C3B 119.6(10) . .
C2B C3B C4B 116.9(9) . .
C2B C3B C6B 119.7(10) . .
C4B C3B C6B 122.7(10) . .
C5B C4B C3B 120.4(10) . .
N1B C5B C4B 122.4(11) . .
C7 C6A C3A 115.3(7) . .
C7 C6B C3B 112.7(11) . .
C6B C7 C6A 47.3(9) . .
C6B C7 C10 122.8(7) . .
C6A C7 C10 108.4(5) . .
N2 C8 C9 123.4(4) . .
C8 C9 C10 119.5(4) . .
C9 C10 C11 117.0(4) . .
C9 C10 C7 122.1(5) . .
C11 C10 C7 120.7(5) . .
C12 C11 C10 119.9(4) . .
N2 C12 C11 122.4(4) . .
N3 C13 C14 122.5(4) . .
C15 C14 C13 119.6(4) . .
C16 C15 C14 117.1(4) . .
C16 C15 C18 121.6(4) . .
C14 C15 C18 121.2(4) . .
C15 C16 C17 120.3(4) . .
N3 C17 C16 122.9(4) . .
C15 C18 C19 113.7(4) . .
C22 C19 C18 113.4(4) . .
N4 C20 C21 123.2(3) . .
C20 C21 C22 119.6(4) . .
C21 C22 C23 117.2(3) . .
C21 C22 C19 120.6(4) . .
C23 C22 C19 122.1(4) . .
C24 C23 C22 119.4(4) . .
N4 C24 C23 123.4(4) . .
N5 C25 C26 123.1(4) . .
C25 C26 C27 120.3(4) . .
C28 C27 C26 116.1(4) . .
C28 C27 C30 122.3(4) . .
C26 C27 C30 121.6(4) . .
C29 C28 C27 120.6(4) . .
N5 C29 C28 122.9(4) . .
C27 C30 C31 111.4(3) . .
C34 C31 C30 110.6(3) . .
N6 C32 C33 122.2(4) . .
C32 C33 C34 120.4(4) . .
C35 C34 C33 116.8(4) . .
C35 C34 C31 121.5(4) . .
C33 C34 C31 121.5(4) . .
C34 C35 C36 119.8(4) . .
N6 C36 C35 123.2(3) . .
N7 C37 C38 122.8(4) . .
C39 C38 C37 119.6(4) . .
C38 C39 C40 117.3(4) . .
C38 C39 C42 122.1(4) . .
C40 C39 C42 120.6(4) . .
C41 C40 C39 120.1(4) . .
N7 C41 C40 123.0(4) . .
C43 C42 C39 112.1(4) . .
C42 C43 C46 114.3(4) . .
N8 C44 C45 122.8(4) . .
C44 C45 C46 120.4(4) . .
C47 C46 C45 116.4(4) . .
C47 C46 C43 120.7(4) . .
C45 C46 C43 123.0(4) . .
C48 C47 C46 119.9(4) . .
N8 C48 C47 123.7(3) . .
C12 N2 C8 117.7(3) . .
C12 N2 Ni3 121.9(3) . 1_545
C8 N2 Ni3 120.3(3) . 1_545
C13 N3 C17 117.6(3) . .
C13 N3 Ni3 120.9(2) . .
C17 N3 Ni3 121.5(2) . .
C24 N4 C20 117.1(3) . .
C24 N4 Ni3 120.4(2) . 1_455
C20 N4 Ni3 122.5(2) . 1_455
C29 N5 C25 117.0(4) . .
C29 N5 Ni1 122.8(3) . 3_765
C25 N5 Ni1 120.2(3) . 3_765
C36 N6 C32 117.6(3) . .
C36 N6 Ni2 121.4(3) . .
C32 N6 Ni2 120.6(2) . .
C41 N7 C37 117.2(3) . .
C41 N7 Ni2 121.8(2) . .
C37 N7 Ni2 120.8(2) . .
C48 N8 C44 116.5(3) . .
C48 N8 Ni3 121.4(2) . 4_566
C44 N8 Ni3 122.0(2) . 4_566
V5 O1 Ni3 177.01(15) . 2_644
V2 O2 Ni3 166.72(15) . .
V5 O4 V6 162.3(3) . .
V2 O6 V3 149.34(17) . .
V4 O8 V3 128.37(16) . .
V4 O9 Ni2 158.28(16) . .
V3 O10 Ni2 177.74(17) 3_665 .
V4 O11 V5 127.09(17) . .
V4 O12 Ni1 173.3(2) . .
V1B O13 V1A 50.6(2) . .
V1B O13 Ni1 163.0(3) . 3_765
V1A O13 Ni1 141.9(2) . 3_765
V1A O15 V6 156.9(3) . 3_665
V1A O15 V1B 46.3(2) . .
V6 O15 V1B 151.2(4) 3_665 .
V2 O16 V1A 135.62(16) . .
V2 O16 V1B 110.5(2) . .
Ni2 O3W Ni2 100.96(11) . 3_665
O14A V1A O13 111.5(2) . .
O14A V1A O15 110.2(2) . .
O13 V1A O15 109.0(2) . .
O14A V1A O16 111.74(19) . .
O13 V1A O16 107.15(15) . .
O15 V1A O16 107.08(16) . .
O14B V1B O13 115.5(10) . .
O14B V1B O15 108.8(10) . .
O13 V1B O15 109.8(4) . .
O14B V1B O16 122.4(10) . .
O13 V1B O16 101.6(3) . .
O15 V1B O16 97.0(3) . .
O14B V1B O9W 20.9(10) . .
O13 V1B O9W 105.5(4) . .
O15 V1B O9W 97.1(4) . .
O16 V1B O9W 142.9(4) . .
O14B V1B O5W 24.8(9) . .
O13 V1B O5W 97.2(3) . .
O15 V1B O5W 133.1(4) . .
O16 V1B O5W 114.7(3) . .
O9W V1B O5W 37.4(3) . .
O14B V1B V2 99.4(10) . .
O13 V1B V2 94.5(3) . .
O15 V1B V2 128.7(3) . .
O16 V1B V2 32.53(13) . .
O9W V1B V2 119.5(3) . .
O5W V1B V2 84.5(2) . .
O9W O14B O5W 85.7(19) . .
O9W O14B V1B 127(2) . .
O5W O14B V1B 122.0(19) . .
O5 V2 O2 110.51(13) . .
O5 V2 O16 110.32(13) . .
O2 V2 O16 105.93(13) . .
O5 V2 O6 109.11(14) . .
O2 V2 O6 111.88(13) . .
O16 V2 O6 109.05(16) . .
O5 V2 V1B 96.33(15) . .
O2 V2 V1B 141.65(14) . .
O16 V2 V1B 36.97(15) . .
O6 V2 V1B 82.74(15) . .
O7 V3 O10 109.05(14) . 3_665
O7 V3 O8 109.75(14) . .
O10 V3 O8 111.16(12) 3_665 .
O7 V3 O6 110.26(13) . .
O10 V3 O6 109.08(14) 3_665 .
O8 V3 O6 107.52(14) . .
O12 V4 O9 108.99(15) . .
O12 V4 O8 108.54(14) . .
O9 V4 O8 109.81(13) . .
O12 V4 O11 108.30(15) . .
O9 V4 O11 110.96(14) . .
O8 V4 O11 110.18(14) . .
O3 V5 O1 110.26(14) . .
O3 V5 O4 110.57(17) . .
O1 V5 O4 109.83(14) . .
O3 V5 O11 108.31(14) . .
O1 V5 O11 108.21(13) . .
O4 V5 O11 109.60(17) . .
O17 V6 O18 109.2(2) . .
O17 V6 O4 110.01(18) . .
O18 V6 O4 108.20(19) . .
O17 V6 O15 108.95(19) . 3_665
O18 V6 O15 112.0(2) . 3_665
O4 V6 O15 108.47(19) . 3_665
O13 Ni1 O12 178.04(13) 3_765 .
O13 Ni1 N1B 97.1(3) 3_765 .
O12 Ni1 N1B 84.8(3) . .
O13 Ni1 N1A 87.8(2) 3_765 .
O12 Ni1 N1A 94.2(2) . .
N1B Ni1 N1A 10.8(3) . .
O13 Ni1 O1W 91.74(13) 3_765 .
O12 Ni1 O1W 87.98(12) . .
N1B Ni1 O1W 88.8(3) . .
N1A Ni1 O1W 94.4(3) . .
O13 Ni1 N5 89.40(14) 3_765 3_765
O12 Ni1 N5 90.61(13) . 3_765
N1B Ni1 N5 98.9(4) . 3_765
N1A Ni1 N5 93.5(3) . 3_765
O1W Ni1 N5 172.03(13) . 3_765
O13 Ni1 O2W 88.54(16) 3_765 .
O12 Ni1 O2W 89.50(16) . .
N1B Ni1 O2W 170.1(3) . .
N1A Ni1 O2W 175.4(3) . .
O1W Ni1 O2W 82.96(14) . .
N5 Ni1 O2W 89.19(15) 3_765 .
O10 Ni2 O9 170.45(11) . .
O10 Ni2 N6 95.73(11) . .
O9 Ni2 N6 93.66(12) . .
O10 Ni2 N7 91.84(11) . .
O9 Ni2 N7 89.76(11) . .
N6 Ni2 N7 90.73(12) . .
O10 Ni2 O3W 88.98(10) . .
O9 Ni2 O3W 88.99(11) . .
N6 Ni2 O3W 91.82(11) . .
N7 Ni2 O3W 177.22(12) . .
O10 Ni2 O3W 85.12(11) . 3_665
O9 Ni2 O3W 85.33(11) . 3_665
N6 Ni2 O3W 170.82(11) . 3_665
N7 Ni2 O3W 98.38(11) . 3_665
O3W Ni2 O3W 79.04(11) . 3_665
O1 Ni3 O2 177.63(10) 2_654 .
O1 Ni3 N2 90.47(11) 2_654 1_565
O2 Ni3 N2 90.73(11) . 1_565
O1 Ni3 N3 91.55(11) 2_654 .
O2 Ni3 N3 90.55(11) . .
N2 Ni3 N3 86.94(12) 1_565 .
O1 Ni3 N4 89.35(11) 2_654 1_655
O2 Ni3 N4 88.64(11) . 1_655
N2 Ni3 N4 88.30(12) 1_565 1_655
N3 Ni3 N4 175.16(12) . 1_655
O1 Ni3 N8 91.02(10) 2_654 4_565
O2 Ni3 N8 87.85(10) . 4_565
N2 Ni3 N8 177.63(12) 1_565 4_565
N3 Ni3 N8 91.17(11) . 4_565
N4 Ni3 N8 93.57(11) 1_655 4_565
O14B O5W O8W 144.8(13) . .
O9W O5W O8W 149.0(7) . .
O9W O5W V1B 68.7(5) . .
O8W O5W V1B 111.6(4) . .
O14B O9W O5W 51.2(14) . .
O5W O9W V1B 73.9(5) . .
O14W O12W O15W 140.4(8) . .
O12W O15W O11W 111.6(6) . .
O17W O16W O13W 120.4(7) . .

loop_
_geom_bond_atom_site_label_1
_geom_bond_atom_site_label_2
_geom_bond_distance
_geom_bond_site_symmetry_2
N1A C1A 1.345(10) .
N1A C5A 1.361(10) .
N1A Ni1 2.080(9) .
C1A C2A 1.378(10) .
C2A C3A 1.394(11) .
C3A C4A 1.416(11) .
C3A C6A 1.524(10) .
C4A C5A 1.400(9) .
N1B C5B 1.346(12) .
N1B C1B 1.370(13) .
N1B Ni1 2.063(11) .
C1B C2B 1.377(12) .
C2B C3B 1.391(13) .
C3B C4B 1.410(14) .
C3B C6B 1.523(13) .
C4B C5B 1.389(12) .
C6A C7 1.495(11) .
C6B C7 1.352(15) .
C7 C10 1.505(7) .
C8 N2 1.347(5) .
C8 C9 1.378(6) .
C9 C10 1.388(7) .
C10 C11 1.404(7) .
C11 C12 1.386(6) .
C12 N2 1.337(5) .
C13 N3 1.333(5) .
C13 C14 1.396(5) .
C14 C15 1.391(6) .
C15 C16 1.368(6) .
C15 C18 1.509(5) .
C16 C17 1.383(5) .
C17 N3 1.336(5) .
C18 C19 1.521(6) .
C19 C22 1.517(5) .
C20 N4 1.344(5) .
C20 C21 1.382(5) .
C21 C22 1.388(6) .
C22 C23 1.395(6) .
C23 C24 1.383(5) .
C24 N4 1.336(5) .
C25 N5 1.348(5) .
C25 C26 1.376(6) .
C26 C27 1.396(6) .
C27 C28 1.394(6) .
C27 C30 1.505(6) .
C28 C29 1.377(6) .
C29 N5 1.343(6) .
C30 C31 1.548(6) .
C31 C34 1.501(5) .
C32 N6 1.348(5) .
C32 C33 1.385(5) .
C33 C34 1.396(6) .
C34 C35 1.387(6) .
C35 C36 1.388(5) .
C36 N6 1.339(5) .
C37 N7 1.344(5) .
C37 C38 1.390(5) .
C38 C39 1.385(6) .
C39 C40 1.386(6) .
C39 C42 1.516(5) .
C40 C41 1.376(5) .
C41 N7 1.341(5) .
C42 C43 1.506(6) .
C43 C46 1.509(6) .
C44 N8 1.346(5) .
C44 C45 1.378(6) .
C45 C46 1.393(6) .
C46 C47 1.383(6) .
C47 C48 1.381(5) .
C48 N8 1.336(5) .
N2 Ni3 2.090(3) 1_545
N3 Ni3 2.106(3) .
N4 Ni3 2.110(3) 1_455
N5 Ni1 2.108(4) 3_765
N6 Ni2 2.071(3) .
N7 Ni2 2.072(3) .
N8 Ni3 2.136(3) 4_566
O1 V5 1.653(2) .
O1 Ni3 2.054(2) 2_644
O2 V2 1.648(2) .
O2 Ni3 2.059(3) .
O3 V5 1.633(3) .
O4 V5 1.773(3) .
O4 V6 1.793(3) .
O5 V2 1.634(3) .
O6 V2 1.799(3) .
O6 V3 1.819(3) .
O7 V3 1.615(3) .
O8 V4 1.778(3) .
O8 V3 1.813(3) .
O9 V4 1.646(3) .
O9 Ni2 2.003(3) .
O10 V3 1.652(3) 3_665
O10 Ni2 2.002(3) .
O11 V4 1.785(3) .
O11 V5 1.811(3) .
O12 V4 1.643(3) .
O12 Ni1 2.037(3) .
O13 V1B 1.590(7) .
O13 V1A 1.670(3) .
O13 Ni1 2.037(3) 3_765
O15 V1A 1.742(4) .
O15 V6 1.799(4) 3_665
O15 V1B 1.804(7) .
O16 V2 1.791(3) .
O16 V1A 1.805(3) .
O16 V1B 2.003(7) .
O17 V6 1.620(4) .
O18 V6 1.640(4) .
O1W Ni1 2.100(3) .
O2W Ni1 2.113(3) .
O3W Ni2 2.153(3) .
O3W Ni2 2.180(3) 3_665
V1A O14A 1.620(4) .
V1B O14B 1.56(3) .
V1B O9W 2.340(12) .
V1B O5W 2.413(8) .
V1B V2 3.119(6) .
O14B O9W 1.05(3) .
O14B O5W 1.19(2) .
V3 O10 1.652(3) 3_665
V6 O15 1.799(4) 3_665
Ni1 O13 2.037(3) 3_765
Ni1 N5 2.108(4) 3_765
Ni2 O3W 2.180(3) 3_665
Ni3 O1 2.054(2) 2_654
Ni3 N2 2.090(3) 1_565
Ni3 N4 2.110(3) 1_655
Ni3 N8 2.136(3) 4_565
O5W O9W 1.528(11) .
O5W O8W 1.555(10) .
O6W O7W 0.967(12) .
O11W O15W 1.782(10) .
O12W O14W 1.421(11) .
O12W O15W 1.555(11) .
O13W O16W 1.676(13) .
O16W O17W 1.535(12) .
